data_2011584
loop_
_publ_author_name
'Maulik, Prakas R.'
'Avasthi, Kamlakar'
'Sarkhel, Sanjay'
'Chandra, Tilak'
'Rawat, Diwan S.'
'Logsdon, Brad'
'Jacobson, Robert A.'

_publ_section_title
;
 Disappearance of intramolecular stacking due to one-atom movement or
 increment of a `propylene linker' in
 pyrazolo[3,4-<i>d</i>]pyrimidine-based flexible models
;
_journal_issue 11
_journal_name_full 'Acta Crystallographica Section C'
_journal_page_first 1361
_journal_page_last 1363
_journal_paper_doi 10.1107/S0108270100010775
_journal_volume 56
_journal_year 2000
_chemical_formula_sum 'C17 H20 N8 S4'
_chemical_formula_weight 464.65
_chemical_melting_point 180
_chemical_name_common Pyrazolo[3,4-d]pyrimidine
_chemical_name_systematic
; 1-[4,6-dimethylthio-2H-pyrazolo[3,4-d]pyrimidin-2-yl]-4,6-dimethylthio-1H-
pyrazolo[3,4-d]pyrimidine
;
_space_group_IT_number 14
_symmetry_cell_setting monoclinic
_symmetry_space_group_name_Hall '-P 2yn'
_symmetry_space_group_name_H-M 'P 1 21/n 1'
_cell_angle_alpha 90.00
_cell_angle_beta 97.92(2)
_cell_angle_gamma 90.00
_cell_formula_units_Z 4
_cell_length_a 7.620(2)
_cell_length_b 10.411(2)
_cell_length_c 26.813(5)
_cell_measurement_reflns_used 42
_cell_measurement_temperature 293(2)
_cell_measurement_theta_max 13.1
_cell_measurement_theta_min 4.7
_cell_volume 2106.8(8)
_computing_cell_refinement XSCANS
_computing_data_collection 'XSCANS (Siemens, 1992)'
_computing_data_reduction XSCANS
_computing_molecular_graphics 'NRCVAX (Gabe et al., 1989)'
_computing_publication_material SHELXL93
_computing_structure_refinement 'SHELXL93 (Sheldrick, 1993)'
_computing_structure_solution 'SHELXS86 (Sheldrick, 1990)'
_diffrn_ambient_temperature 293(2)
_diffrn_measurement_device 'Siemens P4 diffractometer'
_diffrn_measurement_method \w-scan
_diffrn_radiation_monochromator graphite
_diffrn_radiation_source 'fine-focus sealed tube'
_diffrn_radiation_type MoK\a
_diffrn_radiation_wavelength .71073
_diffrn_reflns_av_R_equivalents .0000
_diffrn_reflns_av_sigmaI/netI .0593
_diffrn_reflns_limit_h_max 9
_diffrn_reflns_limit_h_min 0
_diffrn_reflns_limit_k_max 12
_diffrn_reflns_limit_k_min 0
_diffrn_reflns_limit_l_max 31
_diffrn_reflns_limit_l_min -31
_diffrn_reflns_number 3697
_diffrn_reflns_theta_max 25.00
_diffrn_reflns_theta_min 2.10
_diffrn_standards_decay_% nil
_diffrn_standards_interval_count 97
_diffrn_standards_interval_time 60
_diffrn_standards_number 3
_exptl_absorpt_coefficient_mu .473
_exptl_absorpt_correction_T_max .778
_exptl_absorpt_correction_T_min .749
_exptl_absorpt_correction_type psi-scan
_exptl_absorpt_process_details '(local program; Karcher, 1981)'
_exptl_crystal_colour Colourless
_exptl_crystal_density_diffrn 1.465
_exptl_crystal_density_meas ?
_exptl_crystal_description Rhombehedral
_exptl_crystal_F_000 968
_exptl_crystal_size_max .5
_exptl_crystal_size_mid .5
_exptl_crystal_size_min .5
_refine_diff_density_max .495
_refine_diff_density_min -.244
_refine_ls_extinction_coef .0066(12)
_refine_ls_extinction_method 'SHELXL93 (Sheldrick, 1993)'
_refine_ls_goodness_of_fit_all .836
_refine_ls_goodness_of_fit_ref .804
_refine_ls_hydrogen_treatment constr
_refine_ls_matrix_type full
_refine_ls_number_parameters 267
_refine_ls_number_reflns 3684
_refine_ls_number_restraints 0
_refine_ls_restrained_S_all .839
_refine_ls_restrained_S_obs .804
_refine_ls_R_factor_all .0656
_refine_ls_R_factor_gt .0519
_refine_ls_shift/esd_mean .000
_refine_ls_shift/su_max <0.001
_refine_ls_structure_factor_coef Fsqd
_refine_ls_weighting_details 'w = 1/[\s^2^(Fo^2^)+(0.1195P)^2^+1.4563P] where P=(Fo^2^+2Fc^2^)/3'
_refine_ls_weighting_scheme calc
_refine_ls_wR_factor_all .1688
_refine_ls_wR_factor_ref .1424
_reflns_number_gt 2893
_reflns_number_total 3697
_reflns_threshold_expression I>2\s(I)
_cod_data_source_file vj1110.cif
_cod_data_source_block 4
_cod_depositor_comments
;
The following automatic conversions were performed:

'_exptl_crystal_density_meas' value 'not measured' was changed to '?'
- the value is perceived as not measured.

Automatic conversion script
Id: cif_fix_values 3008 2015-01-20 13:52:24Z robertas 

The following automatic conversions were performed:

'_refine_ls_weighting_scheme' value 'calc w =
1/[\s^2^(Fo^2^)+(0.1195P)^2^+1.4563P] where P=(Fo^2^+2Fc^2^)/3' was
changed to 'calc'. New tag '_refine_ls_weighting_details' was
created. The value of the new tag was set to 'w =
1/[\s^2^(Fo^2^)+(0.1195P)^2^+1.4563P] where P=(Fo^2^+2Fc^2^)/3'.

Automatic conversion script
Id: cif_fix_values 3143 2015-03-26 13:38:13Z robertas 
;
_cod_original_sg_symbol_H-M 'P 21/n'
_cod_database_code 2011584

loop_
_symmetry_equiv_pos_as_xyz
'x, y, z'
'-x+1/2, y+1/2, -z+1/2'
'-x, -y, -z'
'x-1/2, -y-1/2, z-1/2'

loop_
_atom_site_aniso_label
_atom_site_aniso_U_11
_atom_site_aniso_U_22
_atom_site_aniso_U_33
_atom_site_aniso_U_12
_atom_site_aniso_U_13
_atom_site_aniso_U_23
N1 .078(2) .0427(12) .0505(13) -.0017(11) .0118(11) -.0015(10)
N2 .0745(15) .0433(12) .0470(13) .0038(11) .0115(11) -.0036(10)
C3 .073(2) .0432(14) .0488(15) .0018(13) .0060(13) -.0006(12)
C3A .063(2) .0458(15) .0463(14) .0005(12) .0051(12) .0002(11)
C4 .063(2) .050(2) .050(2) -.0019(13) .0050(12) .0020(12)
S4 .0962(6) .0473(5) .0581(5) -.0031(4) .0150(4) .0050(3)
CS4 .142(4) .079(3) .055(2) -.008(2) .016(2) .016(2)
N5 .074(2) .0537(14) .0487(13) -.0033(12) .0112(11) -.0025(11)
C6 .068(2) .052(2) .052(2) -.0037(13) .0099(13) -.0053(13)
S6 .1145(8) .0630(6) .0581(5) -.0143(5) .0293(5) -.0147(4)
CS6 .121(3) .056(2) .082(2) -.009(2) .029(2) -.014(2)
N7 .0728(15) .0464(13) .0503(13) -.0019(11) .0118(11) -.0058(11)
C7A .060(2) .0452(15) .0499(15) -.0013(12) .0082(12) -.0018(12)
N1' .075(2) .0464(13) .0457(12) -.0013(11) .0110(11) .0057(10)
N2' .098(2) .0514(14) .0431(13) -.0026(13) .0110(13) .0074(11)
C3' .095(2) .054(2) .0391(14) -.006(2) .0089(14) .0025(12)
C3'A .070(2) .0463(15) .0404(13) -.0007(12) .0081(12) .0034(11)
C4' .066(2) .0481(15) .0384(13) -.0036(12) .0094(11) .0003(11)
S4' .1196(8) .0501(5) .0433(4) .0001(4) .0217(4) -.0020(3)
CS4' .123(3) .053(2) .066(2) .002(2) .034(2) .002(2)
N5' .0686(14) .0491(13) .0392(12) -.0038(11) .0117(10) .0003(10)
C6' .0591(15) .051(2) .0419(14) -.0044(12) .0099(11) .0046(11)
S6' .0832(5) .0554(5) .0419(4) .0003(4) .0195(3) .0077(3)
CS6' .093(2) .053(2) .059(2) -.001(2) .022(2) .0131(14)
N7' .0699(15) .0465(13) .0418(12) .0016(11) .0145(10) .0033(9)
C7'A .064(2) .0465(14) .0411(13) .0025(12) .0066(11) .0034(11)
C8 .079(2) .057(2) .047(2) .0041(15) .0140(14) -.0043(13)
C9 .092(2) .0400(14) .048(2) -.0001(14) .0184(14) .0036(12)
C10 .081(2) .046(2) .055(2) .0105(14) .0164(14) .0041(13)

loop_
_atom_site_label
_atom_site_fract_x
_atom_site_fract_y
_atom_site_fract_z
_atom_site_U_iso_or_equiv
_atom_site_thermal_displace_type
_atom_site_calc_flag
_atom_site_refinement_flags
_atom_site_occupancy
_atom_site_disorder_group
_atom_site_type_symbol
N1 .6765(3) .7323(2) .27058(10) .0567(6) Uani d . 1 . N
N2 .6687(3) .6147(2) .24806(9) .0546(6) Uani d . 1 . N
C3 .6296(4) .5188(3) .27724(11) .0552(7) Uani d . 1 . C
H3 .6191(4) .4323(3) .26873(11) .066 Uiso calc R 1 . H
C3A .6076(4) .5743(3) .32313(11) .0519(6) Uani d . 1 . C
C4 .5678(4) .5361(3) .37090(11) .0546(7) Uani d . 1 . C
S4 .52861(13) .37328(8) .38199(3) .0668(3) Uani d . 1 . S
CS4 .5173(7) .3728(4) .44831(14) .0915(13) Uani d . 1 . C
HS4A .476(4) .2907(12) .4580(3) .137 Uiso calc R 1 . H
HS4B .437(4) .439(2) .4561(2) .137 Uiso calc R 1 . H
HS4C .6330(11) .389(3) .46636(14) .137 Uiso calc R 1 . H
N5 .5591(4) .6212(3) .40670(9) .0586(6) Uani d . 1 . N
C6 .5897(4) .7470(3) .39526(12) .0571(7) Uani d . 1 . C
S6 .57146(15) .84538(9) .44724(3) .0769(3) Uani d . 1 . S
CS6 .5919(6) 1.0034(4) .4224(2) .0850(11) Uani d . 1 . C
HS6A .7103(13) 1.0157(11) .4148(11) .128 Uiso calc R 1 . H
HS6B .567(4) 1.0659(4) .4467(5) .128 Uiso calc R 1 . H
HS6C .509(3) 1.0134(11) .3921(7) .128 Uiso calc R 1 . H
N7 .6293(3) .7968(2) .35316(9) .0562(6) Uani d . 1 . N
C7A .6375(4) .7067(3) .31652(11) .0517(6) Uani d . 1 . C
N1' .3980(3) .5145(2) .11726(9) .0553(6) Uani d . 1 . N
N2' .4251(4) .5241(3) .06768(9) .0641(7) Uani d . 1 . N
C3' .4362(5) .4053(3) .05171(11) .0626(8) Uani d . 1 . C
H3' .4538(5) .3832(3) .01917(11) .075 Uiso calc R 1 . H
C3'A .4178(4) .3152(3) .09027(10) .0522(6) Uani d . 1 . C
C4' .4195(4) .1828(3) .09828(10) .0505(6) Uani d . 1 . C
S4' .44824(14) .08063(8) .04922(3) .0700(3) Uani d . 1 . S
CS4' .4605(6) -.0718(3) .07966(14) .0786(10) Uani d . 1 . C
HS4D .5710(18) -.0788(12) .1015(9) .118 Uiso calc R 1 . H
HS4E .453(4) -.1387(3) .0548(2) .118 Uiso calc R 1 . H
HS4F .364(2) -.0802(12) .0991(9) .118 Uiso calc R 1 . H
N5' .3991(3) .1360(2) .14339(8) .0519(6) Uani d . 1 . N
C6' .3743(4) .2208(3) .18009(10) .0506(6) Uani d . 1 . C
S6' .34088(11) .15980(7) .23887(3) .0592(3) Uani d . 1 . S
CS6' .3691(5) -.0101(3) .23178(13) .0671(8) Uani d . 1 . C
HS6D .348(4) -.0531(4) .2620(4) .101 Uiso calc R 1 . H
HS6E .4878(11) -.0275(4) .2255(10) .101 Uiso calc R 1 . H
HS6F .287(2) -.0407(5) .2040(6) .101 Uiso calc R 1 . H
N7' .3715(3) .3477(2) .17775(9) .0521(6) Uani d . 1 . N
C7'A .3946(4) .3903(3) .13179(10) .0505(6) Uani d . 1 . C
C8 .7079(4) .6063(3) .19635(11) .0606(7) Uani d . 1 . C
H8A .7015(4) .5172(3) .18565(11) .073 Uiso calc R 1 . H
H8B .8277(4) .6364(3) .19510(11) .073 Uiso calc R 1 . H
C9 .5800(4) .6852(3) .16051(11) .0591(7) Uani d . 1 . C
H9A .5692(4) .7696(3) .17511(11) .071 Uiso calc R 1 . H
H9B .6297(4) .6966(3) .12940(11) .071 Uiso calc R 1 . H
C10 .3986(4) .6287(3) .14827(12) .0600(8) Uani d . 1 . C
H10A .3537(4) .6070(3) .17934(12) .072 Uiso calc R 1 . H
H10B .3200(4) .6923(3) .13074(12) .072 Uiso calc R 1 . H

loop_
_atom_type_symbol
_atom_type_description
_atom_type_scat_dispersion_real
_atom_type_scat_dispersion_imag
_atom_type_scat_source
C C .0033 .0016 'International Tables Vol C Tables 4.2.6.8 and 6.1.1.4'
H H .0000 .0000 'International Tables Vol C Tables 4.2.6.8 and 6.1.1.4'
N N .0061 .0033 'International Tables Vol C Tables 4.2.6.8 and 6.1.1.4'
S S .1246 .1234 'International Tables Vol C Tables 4.2.6.8 and 6.1.1.4'

loop_
_geom_angle_atom_site_label_1
_geom_angle_atom_site_label_2
_geom_angle_atom_site_label_3
_geom_angle
C7A N1 N2 103.2(2)
C3 N2 N1 114.5(2)
C3 N2 C8 127.3(2)
N1 N2 C8 118.2(2)
N2 C3 C3A 105.9(3)
N2 C3 H3 127.1(2)
C3A C3 H3 127.1(2)
C3 C3A C7A 104.7(3)
C3 C3A C4 138.8(3)
C7A C3A C4 116.5(3)
N5 C4 C3A 120.7(3)
N5 C4 S4 120.0(2)
C3A C4 S4 119.2(2)
C4 S4 CS4 101.7(2)
S4 CS4 HS4A 109.47(14)
S4 CS4 HS4B 109.5(2)
HS4A CS4 HS4B 109.5
S4 CS4 HS4C 109.5(2)
HS4A CS4 HS4C 109.5
HS4B CS4 HS4C 109.5
C4 N5 C6 116.9(3)
N7 C6 N5 129.4(3)
N7 C6 S6 120.4(2)
N5 C6 S6 110.2(2)
C6 S6 CS6 102.7(2)
S6 CS6 HS6A 109.5(2)
S6 CS6 HS6B 109.47(13)
HS6A CS6 HS6B 109.5
S6 CS6 HS6C 109.47(14)
HS6A CS6 HS6C 109.5
HS6B CS6 HS6C 109.5
C6 N7 C7A 112.7(3)
N1 C7A N7 124.4(3)
N1 C7A C3A 111.8(2)
N7 C7A C3A 123.8(3)
C7'A N1' N2' 111.0(2)
C7'A N1' C10 128.1(2)
N2' N1' C10 120.4(2)
C3' N2' N1' 105.7(2)
N2' C3' C3'A 111.6(3)
N2' C3' H3' 124.2(2)
C3'A C3' H3' 124.2(2)
C4' C3'A C7'A 115.6(3)
C4' C3'A C3' 140.1(3)
C7'A C3'A C3' 104.4(3)
N5' C4' C3'A 120.1(3)
N5' C4' S4' 120.5(2)
C3'A C4' S4' 119.4(2)
C4' S4' CS4' 101.8(2)
S4' CS4' HS4D 109.5(2)
S4' CS4' HS4E 109.47(12)
HS4D CS4' HS4E 109.5
S4' CS4' HS4F 109.47(13)
HS4D CS4' HS4F 109.5
HS4E CS4' HS4F 109.5
C4' N5' C6' 117.8(2)
N7' C6' N5' 128.3(3)
N7' C6' S6' 113.7(2)
N5' C6' S6' 118.0(2)
C6' S6' CS6' 103.2(2)
S6' CS6' HS6D 109.47(11)
S6' CS6' HS6E 109.47(12)
HS6D CS6' HS6E 109.5
S6' CS6' HS6F 109.47(12)
HS6D CS6' HS6F 109.5
HS6E CS6' HS6F 109.5
C6' N7' C7'A 111.7(2)
N7' C7'A N1' 126.2(3)
N7' C7'A C3'A 126.5(3)
N1' C7'A C3'A 107.3(2)
N2 C8 C9 111.8(2)
N2 C8 H8A 109.2(2)
C9 C8 H8A 109.2(2)
N2 C8 H8B 109.2(2)
C9 C8 H8B 109.2(2)
H8A C8 H8B 107.9
C10 C9 C8 114.9(3)
C10 C9 H9A 108.6(2)
C8 C9 H9A 108.6(2)
C10 C9 H9B 108.6(2)
C8 C9 H9B 108.6(2)
H9A C9 H9B 107.5
N1' C10 C9 112.2(3)
N1' C10 H10A 109.2(2)
C9 C10 H10A 109.2(2)
N1' C10 H10B 109.2(2)
C9 C10 H10B 109.2(2)
H10A C10 H10B 107.9

loop_
_geom_bond_atom_site_label_1
_geom_bond_atom_site_label_2
_geom_bond_site_symmetry_2
_geom_bond_distance
_geom_bond_publ_flag
N1 C7A . 1.333(4) ?
N1 N2 . 1.363(3) ?
N2 C3 . 1.327(4) ?
N2 C8 . 1.461(4) ?
C3 C3A . 1.390(4) ?
C3 H3 . .93 ?
C3A C7A . 1.412(4) ?
C3A C4 . 1.413(4) ?
C4 N5 . 1.315(4) ?
C4 S4 . 1.754(3) ?
S4 CS4 . 1.792(4) ?
CS4 HS4A . .96 ?
CS4 HS4B . .96 ?
CS4 HS4C . .96 ?
N5 C6 . 1.372(4) ?
C6 N7 . 1.314(4) ?
C6 S6 . 1.750(3) ?
S6 CS6 . 1.790(4) ?
CS6 HS6A . .96 ?
CS6 HS6B . .96 ?
CS6 HS6C . .96 ?
N7 C7A . 1.366(4) ?
N1' C7'A . 1.352(4) ?
N1' N2' . 1.377(3) ?
N1' C10 . 1.450(4) ?
N2' C3' . 1.315(4) ?
C3' C3'A . 1.417(4) ?
C3' H3' . .93 ?
C3'A C4' . 1.395(4) ?
C3'A C7'A . 1.391(4) ?
C4' N5' . 1.333(3) ?
C4' S4' . 1.729(3) ?
S4' CS4' . 1.782(4) ?
CS4' HS4D . .96 ?
CS4' HS4E . .96 ?
CS4' HS4F . .96 ?
N5' C6' . 1.355(4) ?
C6' N7' . 1.323(4) ?
C6' S6' . 1.750(3) ?
S6' CS6' . 1.795(3) ?
CS6' HS6D . .96 ?
CS6' HS6E . .96 ?
CS6' HS6F . .96 ?
N7' C7'A . 1.344(3) ?
C8 C9 . 1.513(4) ?
C8 H8A . .97 ?
C8 H8B . .97 ?
C9 C10 . 1.496(5) ?
C9 H9A . .97 ?
C9 H9B . .97 ?
C10 H10A . .97 ?
C10 H10B . .97 ?

loop_
_geom_torsion_atom_site_label_1
_geom_torsion_atom_site_label_2
_geom_torsion_atom_site_label_3
_geom_torsion_atom_site_label_4
_geom_torsion
C7A N1 N2 C3 -.7(3)
C7A N1 N2 C8 -179.1(2)
N1 N2 C3 C3A .4(3)
C8 N2 C3 C3A 178.6(3)
N2 C3 C3A C7A .1(3)
N2 C3 C3A C4 -179.3(3)
C3 C3A C4 N5 179.6(3)
C7A C3A C4 N5 .3(4)
C3 C3A C4 S4 -.8(5)
C7A C3A C4 S4 179.9(2)
N5 C4 S4 CS4 -8.3(3)
C3A C4 S4 CS4 172.1(3)
C3A C4 N5 C6 .1(4)
S4 C4 N5 C6 -179.4(2)
C4 N5 C6 N7 -.8(5)
C4 N5 C6 S6 179.8(2)
N7 C6 S6 CS6 6.5(3)
N5 C6 S6 CS6 -174.0(2)
N5 C6 N7 C7A .9(5)
S6 C6 N7 C7A -179.8(2)
N2 N1 C7A N7 179.9(3)
N2 N1 C7A C3A .7(3)
C6 N7 C7A N1 -179.5(3)
C6 N7 C7A C3A -.3(4)
C3 C3A C7A N1 -.5(3)
C4 C3A C7A N1 179.0(3)
C3 C3A C7A N7 -179.7(3)
C4 C3A C7A N7 -.2(4)
C7'A N1' N2' C3' .7(4)
C10 N1' N2' C3' 173.3(3)
N1' N2' C3' C3'A -.4(4)
N2' C3' C3'A C4' -178.7(4)
N2' C3' C3'A C7'A -.1(4)
C7'A C3'A C4' N5' .2(4)
C3' C3'A C4' N5' 178.6(4)
C7'A C3'A C4' S4' -179.8(2)
C3' C3'A C4' S4' -1.3(6)
N5' C4' S4' CS4' -5.0(3)
C3'A C4' S4' CS4' 174.9(3)
C3'A C4' N5' C6' 1.0(4)
S4' C4' N5' C6' -179.0(2)
C4' N5' C6' N7' -1.8(4)
C4' N5' C6' S6' 178.1(2)
N7' C6' S6' CS6' -175.6(2)
N5' C6' S6' CS6' 4.4(3)
N5' C6' N7' C7'A 1.0(4)
S6' C6' N7' C7'A -178.9(2)
C6' N7' C7'A N1' 179.8(3)
C6' N7' C7'A C3'A .5(4)
N2' N1' C7'A N7' 179.7(3)
C10 N1' C7'A N7' 7.9(5)
N2' N1' C7'A C3'A -.8(3)
C10 N1' C7'A C3'A -172.7(3)
C4' C3'A C7'A N7' -1.0(5)
C3' C3'A C7'A N7' -180.0(3)
C4' C3'A C7'A N1' 179.5(3)
C3' C3'A C7'A N1' .5(3)
C3 N2 C8 C9 120.9(3)
N1 N2 C8 C9 -60.9(4)
N2 C8 C9 C10 -74.3(3)
C7'A N1' C10 C9 100.5(4)
N2' N1' C10 C9 -70.6(4)
C8 C9 C10 N1' -69.9(3)

loop_
_cod_related_entry_id
_cod_related_entry_database
_cod_related_entry_code
1 ChemSpider 21135450
